data_2008113
loop_
_publ_author_name
'Saurage, Andrea S.'
'Billodeaux, Damon R.'
'Hammer, Robert P.'
'Fronczek, Frank R.'

_publ_section_title
;
 Di-\m-hydroxo-tris(trimethyltin) iodide at 100K
;
_journal_issue 1
_journal_name_full 'Acta Crystallographica Section C'
_journal_page_first IUC9800076
_journal_paper_doi 10.1107/S0108270199099977
_journal_volume 55
_journal_year 1999
_chemical_formula_iupac '[Sn3 (C1 H3)9 (O1 H1)2] I'
_chemical_formula_moiety 'C9H29O2Sn3 1+,I 1-'
_chemical_formula_sum 'C9 H29 I O2 Sn3'
_chemical_formula_weight 652.3
_chemical_name_systematic
;
Bis(\m-hydroxo)tris(trimethyltin) iodide
;
_space_group_IT_number 120
_symmetry_cell_setting tetragonal
_symmetry_space_group_name_Hall 'I -4 -2c'
_symmetry_space_group_name_H-M 'I -4 c 2'
_cell_angle_alpha 90
_cell_angle_beta 90
_cell_angle_gamma 90
_cell_formula_units_Z 8
_cell_length_a 15.193(2)
_cell_length_b 15.193(2)
_cell_length_c 17.273(3)
_cell_measurement_reflns_used 25
_cell_measurement_temperature 100
_cell_measurement_theta_max 13.0
_cell_measurement_theta_min 11.0
_cell_volume 3987.1(10)
_computing_cell_refinement CAD-4
_computing_data_collection 'CAD-4 (Enraf-Nonius, 1994)'
_computing_data_reduction 'XCAD-4 (Harms & Wocadlo, 1996)'
_computing_molecular_graphics 'SHELXTL (Bruker, 1998)'
_computing_publication_material SHELXTL
_computing_structure_refinement 'SHELXL97 (Sheldrick, 1997)'
_computing_structure_solution 'SIR (Burla et al., 1989) '
_diffrn_ambient_temperature 100
_diffrn_measured_fraction_theta_full 0.998
_diffrn_measured_fraction_theta_max 0.998
_diffrn_measurement_device_type 'Enraf-Nonius CAD-4'
_diffrn_measurement_method \q/2\q
_diffrn_radiation_monochromator graphite
_diffrn_radiation_source 'fine-focus sealed tube'
_diffrn_radiation_type MoK\a
_diffrn_radiation_wavelength 0.71073
_diffrn_reflns_av_R_equivalents 0.031
_diffrn_reflns_av_sigmaI/netI 0.071
_diffrn_reflns_limit_h_max 22
_diffrn_reflns_limit_h_min 0
_diffrn_reflns_limit_k_max 22
_diffrn_reflns_limit_k_min 0
_diffrn_reflns_limit_l_max 25
_diffrn_reflns_limit_l_min -25
_diffrn_reflns_number 7028
_diffrn_reflns_theta_full 32.0
_diffrn_reflns_theta_max 32.0
_diffrn_reflns_theta_min 3.03
_diffrn_standards_decay_% 4.0
_diffrn_standards_interval_count 3
_diffrn_standards_interval_time 60
_diffrn_standards_number 3
_exptl_absorpt_coefficient_mu 5.27
_exptl_absorpt_correction_T_max 0.59
_exptl_absorpt_correction_T_min 0.40
_exptl_absorpt_correction_type '\y scan (North, et al., 1968)'
_exptl_crystal_colour colorless
_exptl_crystal_density_diffrn 2.173
_exptl_crystal_density_method 'not measured'
_exptl_crystal_description needle
_exptl_crystal_F_000 2416
_exptl_crystal_size_max 0.33
_exptl_crystal_size_mid 0.13
_exptl_crystal_size_min 0.10
_refine_diff_density_max 0.96
_refine_diff_density_min -1.03
_refine_ls_abs_structure_details 'Flack (1983), 1605 Friedel pairs'
_refine_ls_abs_structure_Flack -0.07(6)
_refine_ls_extinction_method none
_refine_ls_goodness_of_fit_ref 1.004
_refine_ls_hydrogen_treatment mixed
_refine_ls_matrix_type full
_refine_ls_number_parameters 78
_refine_ls_number_reflns 3481
_refine_ls_number_restraints 0
_refine_ls_restrained_S_all 1.004
_refine_ls_R_factor_all 0.061
_refine_ls_R_factor_gt 0.034
_refine_ls_shift/su_max 0.001
_refine_ls_shift/su_mean 0.000
_refine_ls_structure_factor_coef Fsqd
_refine_ls_weighting_details 'w = 1/[\s^2^(Fo^2^)+(0.0195P)^2^] where P = (Fo^2^+2Fc^2^)/3'
_refine_ls_weighting_scheme calc
_refine_ls_wR_factor_ref 0.072
_reflns_number_gt 2710
_reflns_number_total 3481
_reflns_threshold_expression >2\s(I)
_cod_data_source_file qb0070.cif
_cod_data_source_block qb0070
_cod_depositor_comments
;
The following automatic conversions were performed:

'_refine_ls_weighting_scheme' value 'w =
1/[\s^2^(Fo^2^)+(0.0195P)^2^] where P = (Fo^2^+2Fc^2^)/3' was changed
to 'calc'. New tag '_refine_ls_weighting_details' was created. The
value of the new tag was set to 'w = 1/[\s^2^(Fo^2^)+(0.0195P)^2^]
where P = (Fo^2^+2Fc^2^)/3'.

Automatic conversion script
Id: cif_fix_values 3143 2015-03-26 13:38:13Z robertas 
;
_cod_original_sg_symbol_Hall ' I -4 -2c'
_cod_database_code 2008113

loop_
_symmetry_equiv_pos_as_xyz
'x, y, z'
'-x, -y, z'
'y, -x, -z'
'-y, x, -z'
'x, -y, z+1/2'
'-x, y, z+1/2'
'y, x, -z+1/2'
'-y, -x, -z+1/2'
'x+1/2, y+1/2, z+1/2'
'-x+1/2, -y+1/2, z+1/2'
'y+1/2, -x+1/2, -z+1/2'
'-y+1/2, x+1/2, -z+1/2'
'x+1/2, -y+1/2, z+1'
'-x+1/2, y+1/2, z+1'
'y+1/2, x+1/2, -z+1'
'-y+1/2, -x+1/2, -z+1'

loop_
_atom_site_label
_atom_site_fract_x
_atom_site_fract_y
_atom_site_fract_z
_atom_site_U_iso_or_equiv
_atom_site_adp_type
_atom_site_calc_flag
_atom_site_refinement_flags
_atom_site_occupancy
_atom_site_disorder_assembly
_atom_site_disorder_group
_atom_site_type_symbol
I1 0.81237(2) 0.31237(2) 0.0000 0.02108(11) Uani d S 1 . . I
Sn1 0.82120(3) 0.17880(3) 0.2500 0.02197(12) Uani d S 1 . . Sn
Sn2 0.74189(2) 0.01515(2) 0.08133(2) 0.02126(8) Uani d . 1 . . Sn
O1 0.7747(3) 0.1342(3) 0.1322(3) 0.0271(10) Uani d . 1 . . O
C1 0.7980(7) 0.0500(5) 0.2935(4) 0.054(2) Uani d . 1 . . C
C2 0.7232(4) 0.2768(4) 0.2500 0.039(2) Uani d S 1 . . C
C3 0.6336(4) -0.0159(4) 0.1543(4) 0.0351(17) Uani d . 1 . . C
C4 0.8670(4) -0.0465(4) 0.0935(5) 0.0351(17) Uani d . 1 . . C
C5 0.7122(5) 0.0588(4) -0.0314(4) 0.0335(15) Uani d . 1 . . C
H1OH 0.789(5) 0.175(5) 0.102(6) 0.05(3) Uiso d . 1 . . H
H1A 0.8182 0.0464 0.3461 0.081 Uiso calc R 1 . . H
H1B 0.8292 0.0079 0.2625 0.081 Uiso calc R 1 . . H
H1C 0.7361 0.0374 0.2917 0.081 Uiso calc R 1 . . H
H2A 0.7465 0.3298 0.2278 0.059 Uiso calc PR 0.50 . . H
H2B 0.7047 0.2880 0.3022 0.059 Uiso calc PR 0.50 . . H
H2C 0.6738 0.2571 0.2200 0.059 Uiso calc PR 0.50 . . H
H3A 0.6167 0.0355 0.1831 0.053 Uiso calc R 1 . . H
H3B 0.6502 -0.0619 0.1895 0.053 Uiso calc R 1 . . H
H3C 0.5849 -0.0353 0.1232 0.053 Uiso calc R 1 . . H
H4A 0.9090 -0.0043 0.1122 0.053 Uiso calc R 1 . . H
H4B 0.8859 -0.0686 0.0442 0.053 Uiso calc R 1 . . H
H4C 0.8625 -0.0943 0.1297 0.053 Uiso calc R 1 . . H
H5A 0.6529 0.0426 -0.0442 0.050 Uiso calc R 1 . . H
H5B 0.7520 0.0319 -0.0676 0.050 Uiso calc R 1 . . H
H5C 0.7183 0.1216 -0.0339 0.050 Uiso calc R 1 . . H

loop_
_atom_site_aniso_label
_atom_site_aniso_U_11
_atom_site_aniso_U_22
_atom_site_aniso_U_33
_atom_site_aniso_U_12
_atom_site_aniso_U_13
_atom_site_aniso_U_23
I1 0.02028(14) 0.02028(14) 0.0227(3) -0.00037(18) 0.00014(17) -0.00014(17)
Sn1 0.02374(17) 0.02374(17) 0.0184(3) -0.0008(2) 0.00229(18) 0.00229(18)
Sn2 0.02187(17) 0.02064(16) 0.02128(15) 0.00056(14) 0.0009(2) 0.00037(17)
O1 0.048(3) 0.017(2) 0.016(2) -0.0071(19) -0.005(2) 0.0013(18)
C1 0.095(7) 0.039(4) 0.028(4) -0.012(4) -0.017(5) 0.015(3)
C2 0.039(3) 0.039(3) 0.038(6) 0.012(4) -0.007(4) -0.007(4)
C3 0.037(4) 0.037(4) 0.032(4) 0.001(3) 0.012(3) -0.008(3)
C4 0.021(3) 0.033(3) 0.051(5) 0.002(2) -0.002(3) 0.000(3)
C5 0.055(4) 0.026(3) 0.020(3) 0.004(3) 0.001(3) 0.001(3)

loop_
_atom_type_symbol
_atom_type_description
_atom_type_scat_dispersion_real
_atom_type_scat_dispersion_imag
_atom_type_scat_source
C C 0.0033 0.0016 'International Tables Vol C Tables 4.2.6.8 and 6.1.1.4'
H H 0.0000 0.0000 'International Tables Vol C Tables 4.2.6.8 and 6.1.1.4'
O O 0.0106 0.0060 'International Tables Vol C Tables 4.2.6.8 and 6.1.1.4'
Sn Sn -0.6537 1.4246 'International Tables Vol C Tables 4.2.6.8 and 6.1.1.4'
I I -0.4742 1.8119 'International Tables Vol C Tables 4.2.6.8 and 6.1.1.4'

loop_
_geom_angle_atom_site_label_1
_geom_angle_atom_site_label_2
_geom_angle_atom_site_label_3
_geom_angle_site_symmetry_1
_geom_angle_site_symmetry_3
_geom_angle
C2 Sn1 C1 . . 122.3(3)
C2 Sn1 C1 . 8_665 122.3(3)
C1 Sn1 C1 . 8_665 115.5(6)
C2 Sn1 O1 . . 89.48(13)
C1 Sn1 O1 . . 89.5(2)
C1 Sn1 O1 8_665 . 91.1(2)
C2 Sn1 O1 . 8_665 89.48(13)
C1 Sn1 O1 . 8_665 91.1(2)
C1 Sn1 O1 8_665 8_665 89.5(2)
O1 Sn1 O1 . 8_665 179.0(3)
O1 Sn2 C5 . . 99.7(2)
O1 Sn2 C3 . . 97.4(2)
C5 Sn2 C3 . . 116.9(3)
O1 Sn2 C4 . . 97.3(2)
C5 Sn2 C4 . . 114.9(3)
C3 Sn2 C4 . . 122.3(3)
Sn2 O1 Sn1 . . 136.0(2)
Sn2 O1 H1OH . . 116(6)
Sn1 O1 H1OH . . 105(6)
Sn1 C1 H1A . . 109.5
Sn1 C1 H1B . . 109.5
H1A C1 H1B . . 109.5
Sn1 C1 H1C . . 109.5
H1A C1 H1C . . 109.5
H1B C1 H1C . . 109.5
Sn1 C2 H2A . . 109.5
Sn1 C2 H2B . . 109.5
H2A C2 H2B . . 109.5
Sn1 C2 H2C . . 109.5
H2A C2 H2C . . 109.5
H2B C2 H2C . . 109.5
Sn2 C3 H3A . . 109.5
Sn2 C3 H3B . . 109.5
H3A C3 H3B . . 109.5
Sn2 C3 H3C . . 109.5
H3A C3 H3C . . 109.5
H3B C3 H3C . . 109.5
Sn2 C4 H4A . . 109.5
Sn2 C4 H4B . . 109.5
H4A C4 H4B . . 109.5
Sn2 C4 H4C . . 109.5
H4A C4 H4C . . 109.5
H4B C4 H4C . . 109.5
Sn2 C5 H5A . . 109.5
Sn2 C5 H5B . . 109.5
H5A C5 H5B . . 109.5
Sn2 C5 H5C . . 109.5
H5A C5 H5C . . 109.5
H5B C5 H5C . . 109.5

loop_
_geom_bond_atom_site_label_1
_geom_bond_atom_site_label_2
_geom_bond_site_symmetry_2
_geom_bond_distance
_geom_bond_publ_flag
Sn1 C2 . 2.105(9) ?
Sn1 C1 . 2.126(7) ?
Sn1 C1 8_665 2.126(7) ?
Sn1 O1 . 2.258(4) ?
Sn1 O1 8_665 2.258(4) ?
Sn2 O1 . 2.072(4) ?
Sn2 C5 . 2.106(6) ?
Sn2 C3 . 2.126(7) ?
Sn2 C4 . 2.130(6) ?
O1 H1OH . 0.84(9) ?
C1 H1A . 0.96 ?
C1 H1B . 0.96 ?
C1 H1C . 0.96 ?
C2 H2A . 0.96 ?
C2 H2B . 0.96 ?
C2 H2C . 0.96 ?
C3 H3A . 0.96 ?
C3 H3B . 0.96 ?
C3 H3C . 0.96 ?
C4 H4A . 0.96 ?
C4 H4B . 0.96 ?
C4 H4C . 0.96 ?
C5 H5A . 0.96 ?
C5 H5B . 0.96 ?
C5 H5C . 0.96 ?

loop_
_geom_torsion_atom_site_label_1
_geom_torsion_atom_site_label_2
_geom_torsion_atom_site_label_3
_geom_torsion_atom_site_label_4
_geom_torsion_site_symmetry_1
_geom_torsion
C5 Sn2 O1 Sn1 . -178.5(4)
C3 Sn2 O1 Sn1 . 62.5(4)
C4 Sn2 O1 Sn1 . -61.6(4)
C2 Sn1 O1 Sn2 . -130.8(3)
C1 Sn1 O1 Sn2 . -8.5(4)
C1 Sn1 O1 Sn2 8_665 107.0(4)
O1 Sn1 O1 Sn2 8_665 -130.8(3)
